data_7117110
loop_
_publ_author_name
'Jiong-Peng Zhao'
'Song-De Han'
'Xue Jiang'
'Sui-Jun Liu'
'Ran Zhao'
'Ze Chang'
'Xian-He Bu'

_publ_section_title
;
 A heterometallic strategy to achieve a large magnetocaloric effect in
 polymeric 3d complexes
;
_journal_name_full Chem.Commun.
_journal_page_first 8288
_journal_paper_doi 10.1039/C5cc00915D
_journal_volume 51
_journal_year 2015
_chemical_formula_sum 'C8 H14 Al Mn N O12'
_chemical_formula_weight 398.12
_chemical_name_systematic
; 
 ? 
;
_space_group_IT_number 163
_symmetry_cell_setting trigonal
_symmetry_space_group_name_Hall '-P 3 2c'
_symmetry_space_group_name_H-M 'P -3 1 c'
_atom_sites_solution_hydrogens geom
_atom_sites_solution_primary direct
_atom_sites_solution_secondary difmap
_audit_creation_method SHELXL-97
_audit_update_record
;
2015-03-06 deposited with the CCDC.
2015-03-26 downloaded from the CCDC.
;
_cell_angle_alpha 90.00
_cell_angle_beta 90.00
_cell_angle_gamma 120.00
_cell_formula_units_Z 2
_cell_length_a 8.2179(12)
_cell_length_b 8.2179(12)
_cell_length_c 13.646(3)
_cell_measurement_reflns_used 2604
_cell_measurement_temperature 113(2)
_cell_measurement_theta_max 27.7870
_cell_measurement_theta_min 2.8622
_cell_volume 798.1(2)
_computing_cell_refinement RAPID-AUTO
_computing_data_collection 'RAPID-AUTO (Rigaku, 2004)'
_computing_data_reduction 'CrystalStructure (Rigaku/MSC'2004)'
_computing_molecular_graphics 'SHELXTL (Bruker, 1998)'
_computing_publication_material SHELXTL
_computing_structure_refinement SHELXL-97
_computing_structure_solution SHELXS-97
_diffrn_ambient_temperature 113(2)
_diffrn_detector_area_resol_mean 0
_diffrn_measured_fraction_theta_full 0.997
_diffrn_measured_fraction_theta_max 0.997
_diffrn_measurement_device_type 'Rigaku R-AXIS RAPID IP'
_diffrn_measurement_method '\w scans'
_diffrn_radiation_monochromator graphite
_diffrn_radiation_source 'fine-focus sealed tube'
_diffrn_radiation_type MoK\a
_diffrn_radiation_wavelength 0.71073
_diffrn_reflns_av_R_equivalents 0.0290
_diffrn_reflns_av_unetI/netI 0.0138
_diffrn_reflns_limit_h_max 10
_diffrn_reflns_limit_h_min -10
_diffrn_reflns_limit_k_max 10
_diffrn_reflns_limit_k_min -10
_diffrn_reflns_limit_l_max 17
_diffrn_reflns_limit_l_min -17
_diffrn_reflns_number 7525
_diffrn_reflns_theta_full 27.90
_diffrn_reflns_theta_max 27.90
_diffrn_reflns_theta_min 2.86
_diffrn_standards_decay_% 0
_diffrn_standards_interval_count 0
_diffrn_standards_interval_time 0
_diffrn_standards_number 0
_exptl_absorpt_coefficient_mu 0.942
_exptl_absorpt_correction_type none
_exptl_crystal_colour white
_exptl_crystal_density_diffrn 1.657
_exptl_crystal_density_method 'not measured'
_exptl_crystal_description block
_exptl_crystal_F_000 406
_exptl_crystal_size_max 0.2
_exptl_crystal_size_mid 0.18
_exptl_crystal_size_min 0.16
_refine_diff_density_max 0.693
_refine_diff_density_min -0.685
_refine_diff_density_rms 0.077
_refine_ls_extinction_method none
_refine_ls_goodness_of_fit_ref 1.120
_refine_ls_hydrogen_treatment mixed
_refine_ls_matrix_type full
_refine_ls_number_parameters 40
_refine_ls_number_reflns 639
_refine_ls_number_restraints 42
_refine_ls_restrained_S_all 1.226
_refine_ls_R_factor_all 0.0365
_refine_ls_R_factor_gt 0.0352
_refine_ls_shift/su_max 0.044
_refine_ls_shift/su_mean 0.005
_refine_ls_structure_factor_coef Fsqd
_refine_ls_weighting_details 'calc w=1/[\s^2^(Fo^2^)+(0.0615P)^2^+0.8311P] where P=(Fo^2^+2Fc^2^)/3'
_refine_ls_weighting_scheme calc
_refine_ls_wR_factor_gt 0.1018
_refine_ls_wR_factor_ref 0.1028
_reflns_number_gt 597
_reflns_number_total 639
_reflns_threshold_expression >2sigma(I)
_cod_data_source_file c5cc00915d2.cif
_cod_data_source_block 3
_cod_original_sg_symbol_H-M P-31c
_cod_database_code 7117110

loop_
_symmetry_equiv_pos_as_xyz
'x, y, z'
'-y, x-y, z'
'-x+y, -x, z'
'-y, -x, -z+1/2'
'-x+y, y, -z+1/2'
'x, x-y, -z+1/2'
'-x, -y, -z'
'y, -x+y, -z'
'x-y, x, -z'
'y, x, z-1/2'
'x-y, -y, z-1/2'
'-x, -x+y, z-1/2'

loop_
_atom_site_label
_atom_site_type_symbol
_atom_site_fract_x
_atom_site_fract_y
_atom_site_fract_z
_atom_site_U_iso_or_equiv
_atom_site_adp_type
_atom_site_occupancy
_atom_site_symmetry_multiplicity
_atom_site_calc_flag
_atom_site_refinement_flags
_atom_site_disorder_assembly
_atom_site_disorder_group
Mn1 Mn 1.3333 0.6667 0.2500 0.0088(3) Uani 1 6 d SU . .
Al2 Al 1.0000 1.0000 0.0000 0.0054(3) Uani 1 6 d SU . .
O2 O 1.1107(2) 0.6617(2) 0.16447(12) 0.0207(4) Uani 1 1 d U . .
O1 O 0.98914(19) 0.8045(2) 0.07932(10) 0.0143(4) Uani 1 1 d U . .
C1 C 1.1257(3) 0.7954(3) 0.11514(15) 0.0153(4) Uani 1 1 d U . .
H1A H 1.2459 0.8957 0.1038 0.018 Uiso 1 1 calc R . .
C2 C 0.6667 0.3333 0.1618(11) 0.094(3) Uani 1 3 d SU . .
H2A H 0.7090 0.4181 0.1071 0.141 Uiso 1 1 d R . .
N1 N 0.7220(9) 0.4439(19) 0.2500 0.066(4) Uani 0.33 2 d SPU . .
H3A H 0.6679 0.5241 0.2500 0.079 Uiso 0.33 1 d PR . .

loop_
_atom_site_aniso_label
_atom_site_aniso_U_11
_atom_site_aniso_U_22
_atom_site_aniso_U_33
_atom_site_aniso_U_23
_atom_site_aniso_U_13
_atom_site_aniso_U_12
Mn1 0.0079(3) 0.0079(3) 0.0106(4) 0.000 0.000 0.00393(15)
Al2 0.0047(4) 0.0047(4) 0.0067(6) 0.000 0.000 0.0023(2)
O2 0.0189(8) 0.0160(8) 0.0263(8) 0.0050(6) -0.0061(6) 0.0081(6)
O1 0.0129(7) 0.0138(7) 0.0165(7) 0.0014(5) -0.0015(6) 0.0070(6)
C1 0.0143(9) 0.0154(9) 0.0172(9) 0.0027(8) -0.0001(7) 0.0082(8)
C2 0.052(3) 0.052(3) 0.178(8) 0.000 0.000 0.0259(13)
N1 0.032(4) 0.037(6) 0.131(9) 0.000 0.021(6) 0.019(3)

loop_
_atom_type_symbol
_atom_type_description
_atom_type_scat_dispersion_real
_atom_type_scat_dispersion_imag
_atom_type_scat_source
C C 0.0033 0.0016 'International Tables Vol C Tables 4.2.6.8 and 6.1.1.4'
H H 0.0000 0.0000 'International Tables Vol C Tables 4.2.6.8 and 6.1.1.4'
N N 0.0061 0.0033 'International Tables Vol C Tables 4.2.6.8 and 6.1.1.4'
O O 0.0106 0.0060 'International Tables Vol C Tables 4.2.6.8 and 6.1.1.4'
Al Al 0.0645 0.0514 'International Tables Vol C Tables 4.2.6.8 and 6.1.1.4'
Mn Mn 0.3368 0.7283 'International Tables Vol C Tables 4.2.6.8 and 6.1.1.4'

loop_
_geom_angle_atom_site_label_1
_geom_angle_atom_site_label_2
_geom_angle_atom_site_label_3
_geom_angle
_geom_angle_site_symmetry_1
_geom_angle_site_symmetry_3
O2 Mn1 O2 87.97(9) 4_775 .
O2 Mn1 O2 93.40(6) 4_775 6
O2 Mn1 O2 85.25(9) . 6
O2 Mn1 O2 85.25(9) 4_775 3_775
O2 Mn1 O2 93.40(6) . 3_775
O2 Mn1 O2 178.13(8) 6 3_775
O2 Mn1 O2 178.13(8) 4_775 2_755
O2 Mn1 O2 93.40(6) . 2_755
O2 Mn1 O2 87.97(9) 6 2_755
O2 Mn1 O2 93.40(6) 3_775 2_755
O2 Mn1 O2 93.40(6) 4_775 5_755
O2 Mn1 O2 178.13(8) . 5_755
O2 Mn1 O2 93.40(6) 6 5_755
O2 Mn1 O2 87.97(9) 3_775 5_755
O2 Mn1 O2 85.25(9) 2_755 5_755
O1 Al2 O1 180.00(7) 8_565 2_765
O1 Al2 O1 90.82(6) 8_565 9_655
O1 Al2 O1 89.18(6) 2_765 9_655
O1 Al2 O1 90.82(6) 8_565 7_775
O1 Al2 O1 89.18(6) 2_765 7_775
O1 Al2 O1 90.82(6) 9_655 7_775
O1 Al2 O1 89.18(6) 8_565 .
O1 Al2 O1 90.82(6) 2_765 .
O1 Al2 O1 89.18(6) 9_655 .
O1 Al2 O1 180.00(9) 7_775 .
O1 Al2 O1 89.18(6) 8_565 3_675
O1 Al2 O1 90.82(6) 2_765 3_675
O1 Al2 O1 180.0 9_655 3_675
O1 Al2 O1 89.18(6) 7_775 3_675
O1 Al2 O1 90.82(6) . 3_675
C1 O2 Mn1 124.74(14) . .
C1 O1 Al2 127.14(13) . .
O2 C1 O1 124.4(2) . .
N1 C2 N1 56.6(10) 3_665 .
N1 C2 N1 56.6(10) 3_665 2_655
N1 C2 N1 56.6(10) . 2_655
N1 N1 N1 60.0 2_655 3_665
N1 N1 C2 61.7(5) 2_655 .
N1 N1 C2 61.7(5) 3_665 .
N1 N1 C2 61.7(5) 2_655 4_665
N1 N1 C2 61.7(5) 3_665 4_665
C2 N1 C2 113.6(12) . 4_665

loop_
_geom_bond_atom_site_label_1
_geom_bond_atom_site_label_2
_geom_bond_distance
_geom_bond_site_symmetry_2
Mn1 O2 2.1533(16) 4_775
Mn1 O2 2.1533(16) .
Mn1 O2 2.1533(16) 6
Mn1 O2 2.1533(16) 3_775
Mn1 O2 2.1533(16) 2_755
Mn1 O2 2.1533(16) 5_755
Al2 O1 1.9022(14) 8_565
Al2 O1 1.9022(14) 2_765
Al2 O1 1.9022(14) 9_655
Al2 O1 1.9022(14) 7_775
Al2 O1 1.9022(14) .
Al2 O1 1.9022(14) 3_675
O2 C1 1.240(3) .
O1 C1 1.260(2) .
C2 N1 1.438(14) 3_665
C2 N1 1.438(14) .
C2 N1 1.438(14) 2_655
N1 N1 1.36(2) 2_655
N1 N1 1.36(2) 3_665
N1 C2 1.438(14) 4_665
